data_7230691
loop_
_publ_author_name
'Iijima, Kodai'
'Le Gal, Yann'
'Lorcy, Dominique'
'Mori, Takehiko'

_publ_section_title
;
 Impact of bulky phenylalkyl substituents on the air-stable n-channel
 transistors of birhodanine analogues
;
_journal_issue 33
_journal_name_full 'RSC Advances'
_journal_page_first 18400
_journal_paper_doi 10.1039/C8RA03362E
_journal_volume 8
_journal_year 2018
_chemical_formula_moiety 'C20 H14 N2 S6'
_chemical_formula_sum 'C20 H14 N2 S6'
_chemical_formula_weight 474.70
_space_group_IT_number 14
_symmetry_cell_setting monoclinic
_symmetry_Int_Tables_number 14
_symmetry_space_group_name_Hall '-P 2ybc'
_symmetry_space_group_name_H-M 'P 1 21/c 1'
_atom_sites_solution_hydrogens geom
_atom_sites_solution_primary direct
_atom_sites_solution_secondary difmap
_audit_block_doi 10.5517/ccdc.csd.cc1zln5d
_audit_update_record
;
2018-04-06 deposited with the CCDC.
2018-05-11 downloaded from the CCDC.
;
_cell_angle_alpha 90.0000
_cell_angle_beta 104.4657(11)
_cell_angle_gamma 90.0000
_cell_formula_units_Z 2
_cell_length_a 11.9840(3)
_cell_length_b 4.79313(10)
_cell_length_c 18.2901(4)
_cell_measurement_reflns_used 6736
_cell_measurement_temperature 271
_cell_measurement_theta_max 68.19
_cell_measurement_theta_min 3.81
_cell_volume 1017.29(4)
_computing_cell_refinement 'RAPID AUTO'
_computing_data_collection 'RAPID AUTO (Rigaku, ????)'
_computing_data_reduction 'RAPID AUTO'
_computing_molecular_graphics 'CrystalStructure 4.0'
_computing_publication_material 'CrystalStructure 4.0 (Rigaku, 2010)'
_computing_structure_refinement 'SHELXL97 (Sheldrick, 2008)'
_computing_structure_solution 'Il Milione (Burla, et al., 2007)'
_diffrn_ambient_temperature 271
_diffrn_detector_area_resol_mean 10.000
_diffrn_measured_fraction_theta_full 0.998
_diffrn_measured_fraction_theta_max 0.998
_diffrn_measurement_device_type 'Rigaku R-AXIS RAPID'
_diffrn_measurement_method \w
_diffrn_radiation_type 'Cu K\a'
_diffrn_radiation_wavelength 1.54187
_diffrn_reflns_av_R_equivalents 0.0495
_diffrn_reflns_limit_h_max 14
_diffrn_reflns_limit_h_min -14
_diffrn_reflns_limit_k_max 5
_diffrn_reflns_limit_k_min -5
_diffrn_reflns_limit_l_max 22
_diffrn_reflns_limit_l_min -21
_diffrn_reflns_number 10789
_diffrn_reflns_theta_full 68.19
_diffrn_reflns_theta_max 68.19
_diffrn_standards_number 0
_exptl_absorpt_coefficient_mu 6.282
_exptl_absorpt_correction_T_max 0.882
_exptl_absorpt_correction_T_min 0.700
_exptl_absorpt_correction_type multi-scan
_exptl_absorpt_process_details 'ABSCOR (Rigaku, 1995)'
_exptl_crystal_colour black
_exptl_crystal_density_diffrn 1.550
_exptl_crystal_density_method 'not measured'
_exptl_crystal_description needle
_exptl_crystal_F_000 488.00
_exptl_crystal_size_max 0.122
_exptl_crystal_size_mid 0.020
_exptl_crystal_size_min 0.020
_refine_diff_density_max 0.350
_refine_diff_density_min -0.410
_refine_ls_extinction_method none
_refine_ls_goodness_of_fit_ref 1.114
_refine_ls_hydrogen_treatment constr
_refine_ls_number_parameters 127
_refine_ls_number_reflns 1860
_refine_ls_number_restraints 0
_refine_ls_R_factor_gt 0.0448
_refine_ls_shift/su_max 0.000
_refine_ls_structure_factor_coef Fsqd
_refine_ls_weighting_details 'w = 1/[\s^2^(Fo^2^)+(0.0547P)^2^+1.1667P] where P=(Fo^2^+2Fc^2^)/3'
_refine_ls_weighting_scheme calc
_refine_ls_wR_factor_ref 0.1389
_reflns_number_gt 1389
_reflns_number_total 1860
_reflns_threshold_expression F^2^>2.0\s(F^2^)
_cod_data_source_file c8ra03362e2.cif
_cod_data_source_block SS-Bn
_cod_database_code 7230691

loop_
_symmetry_equiv_pos_site_id
_symmetry_equiv_pos_as_xyz
1 +X,+Y,+Z
2 -X,1/2+Y,1/2-Z
3 -X,-Y,-Z
4 +X,1/2-Y,1/2+Z

loop_
_atom_site_label
_atom_site_type_symbol
_atom_site_fract_x
_atom_site_fract_y
_atom_site_fract_z
_atom_site_U_iso_or_equiv
_atom_site_adp_type
_atom_site_occupancy
_atom_site_symmetry_multiplicity
_atom_site_calc_flag
_atom_site_refinement_flags
S1 S 0.86577(8) 0.2788(2) 0.43313(5) 0.0445(3) Uani 1.0 4 d .
S2 S 0.99966(9) 0.0096(3) 0.65866(5) 0.0566(4) Uani 1.0 4 d .
S3 S 0.68914(9) 0.6465(3) 0.46834(6) 0.0586(4) Uani 1.0 4 d .
N1 N 0.8385(3) 0.3230(7) 0.56863(16) 0.0406(8) Uani 1.0 4 d .
C1 C 0.9568(3) 0.0868(8) 0.50433(19) 0.0388(8) Uani 1.0 4 d .
C2 C 0.9306(3) 0.1401(8) 0.5776(2) 0.0413(9) Uani 1.0 4 d .
C3 C 0.7939(3) 0.4239(8) 0.4964(2) 0.0423(9) Uani 1.0 4 d .
C4 C 0.7923(3) 0.4075(9) 0.63358(19) 0.0441(9) Uani 1.0 4 d .
C5 C 0.7171(3) 0.1870(8) 0.6556(2) 0.0424(9) Uani 1.0 4 d .
C6 C 0.6123(4) 0.1166(9) 0.6076(3) 0.0506(10) Uani 1.0 4 d .
C7 C 0.5428(4) -0.0817(11) 0.6288(3) 0.0623(12) Uani 1.0 4 d .
C8 C 0.5760(4) -0.2104(10) 0.6985(3) 0.0616(12) Uani 1.0 4 d .
C9 C 0.6798(5) -0.1375(10) 0.7469(3) 0.0627(12) Uani 1.0 4 d .
C10 C 0.7499(4) 0.0593(10) 0.7258(2) 0.0532(11) Uani 1.0 4 d .
H4A H 0.7479 0.5776 0.6207 0.0529 Uiso 1.0 4 calc R
H4B H 0.8562 0.4475 0.6766 0.0529 Uiso 1.0 4 calc R
H6 H 0.5884 0.2032 0.5608 0.0608 Uiso 1.0 4 calc R
H7 H 0.4729 -0.1291 0.5958 0.0747 Uiso 1.0 4 calc R
H8 H 0.5291 -0.3439 0.7126 0.0739 Uiso 1.0 4 calc R
H9 H 0.7028 -0.2217 0.7941 0.0752 Uiso 1.0 4 calc R
H10 H 0.8196 0.1068 0.7590 0.0638 Uiso 1.0 4 calc R

loop_
_atom_site_aniso_label
_atom_site_aniso_U_11
_atom_site_aniso_U_22
_atom_site_aniso_U_33
_atom_site_aniso_U_12
_atom_site_aniso_U_13
_atom_site_aniso_U_23
S1 0.0453(6) 0.0527(7) 0.0377(5) 0.0069(5) 0.0142(4) 0.0048(4)
S2 0.0559(7) 0.0780(9) 0.0375(6) 0.0152(6) 0.0147(5) 0.0070(5)
S3 0.0597(7) 0.0621(8) 0.0562(7) 0.0192(6) 0.0185(5) 0.0081(6)
N1 0.0417(16) 0.0435(19) 0.0403(16) -0.0009(14) 0.0174(13) -0.0026(14)
C1 0.0377(18) 0.044(3) 0.0365(18) -0.0021(16) 0.0126(15) 0.0004(16)
C2 0.0387(19) 0.048(3) 0.0415(19) -0.0020(17) 0.0174(16) 0.0001(17)
C3 0.042(2) 0.042(3) 0.043(2) -0.0023(17) 0.0116(16) 0.0051(17)
C4 0.047(2) 0.050(3) 0.0389(19) -0.0001(18) 0.0170(16) -0.0047(18)
C5 0.048(2) 0.045(3) 0.0399(19) 0.0073(17) 0.0227(17) -0.0071(17)
C6 0.045(3) 0.056(3) 0.050(3) -0.0006(19) 0.0109(18) 0.001(2)
C7 0.051(3) 0.070(3) 0.070(3) -0.002(3) 0.022(3) -0.006(3)
C8 0.072(3) 0.047(3) 0.081(4) -0.008(3) 0.047(3) -0.006(3)
C9 0.081(4) 0.068(4) 0.048(3) 0.003(3) 0.031(3) 0.002(3)
C10 0.062(3) 0.061(3) 0.040(2) -0.001(2) 0.0197(19) -0.002(2)

loop_
_atom_type_symbol
_atom_type_description
_atom_type_scat_dispersion_real
_atom_type_scat_dispersion_imag
_atom_type_scat_source
C C 0.0181 0.0091
;
International Tables for Crystallography
(1992, Vol. C, Tables 4.2.6.8 and 6.1.1.4)
;
H H 0.0000 0.0000
;
International Tables for Crystallography
(1992, Vol. C, Table 6.1.1.4)
;
N N 0.0311 0.0180
;
International Tables for Crystallography
(1992, Vol. C, Tables 4.2.6.8 and 6.1.1.4)
;
S S 0.3331 0.5567
;
International Tables for Crystallography
(1992, Vol. C, Tables 4.2.6.8 and 6.1.1.4)
;

loop_
_geom_angle_atom_site_label_1
_geom_angle_atom_site_label_2
_geom_angle_atom_site_label_3
_geom_angle
_geom_angle_publ_flag
_geom_angle_site_symmetry_1
_geom_angle_site_symmetry_3
C1 S1 C3 92.03(18) yes . .
C2 N1 C3 116.2(4) yes . .
C2 N1 C4 121.5(3) yes . .
C3 N1 C4 122.4(3) yes . .
S1 C1 C1 125.9(3) yes . 3_756
S1 C1 C2 110.7(3) yes . .
C1 C1 C2 123.4(3) yes 3_756 .
S2 C2 N1 123.9(3) yes . .
S2 C2 C1 125.8(3) yes . .
N1 C2 C1 110.2(3) yes . .
S1 C3 S3 121.3(3) yes . .
S1 C3 N1 110.8(3) yes . .
S3 C3 N1 127.9(4) yes . .
N1 C4 C5 112.9(4) yes . .
C4 C5 C6 120.7(4) yes . .
C4 C5 C10 120.4(3) yes . .
C6 C5 C10 118.8(4) yes . .
C5 C6 C7 120.4(4) yes . .
C6 C7 C8 120.7(4) yes . .
C7 C8 C9 118.9(5) yes . .
C8 C9 C10 120.6(4) yes . .
C5 C10 C9 120.6(4) yes . .
N1 C4 H4A 109.010 no . .
N1 C4 H4B 108.999 no . .
C5 C4 H4A 109.009 no . .
C5 C4 H4B 109.004 no . .
H4A C4 H4B 107.789 no . .
C5 C6 H6 119.789 no . .
C7 C6 H6 119.796 no . .
C6 C7 H7 119.637 no . .
C8 C7 H7 119.640 no . .
C7 C8 H8 120.529 no . .
C9 C8 H8 120.544 no . .
C8 C9 H9 119.720 no . .
C10 C9 H9 119.720 no . .
C5 C10 H10 119.722 no . .
C9 C10 H10 119.721 no . .

loop_
_geom_bond_atom_site_label_1
_geom_bond_atom_site_label_2
_geom_bond_distance
_geom_bond_publ_flag
_geom_bond_site_symmetry_2
S1 C1 1.739(4) yes .
S1 C3 1.750(5) yes .
S2 C2 1.631(4) yes .
S3 C3 1.629(4) yes .
N1 C2 1.387(5) yes .
N1 C3 1.383(5) yes .
N1 C4 1.487(5) yes .
C1 C1 1.368(6) yes 3_756
C1 C2 1.473(6) yes .
C4 C5 1.507(6) yes .
C5 C6 1.382(5) yes .
C5 C10 1.388(6) yes .
C6 C7 1.381(7) yes .
C7 C8 1.383(7) yes .
C8 C9 1.379(6) yes .
C9 C10 1.380(7) yes .
C4 H4A 0.970 no .
C4 H4B 0.970 no .
C6 H6 0.930 no .
C7 H7 0.930 no .
C8 H8 0.930 no .
C9 H9 0.930 no .
C10 H10 0.930 no .

loop_
_geom_contact_atom_site_label_1
_geom_contact_atom_site_label_2
_geom_contact_distance
_geom_contact_publ_flag
_geom_contact_site_symmetry_2
S1 S2 2.9465(16) no 3_756
S1 C2 3.204(4) no 3_756
S2 C1 3.186(4) no 3_756
S2 C4 3.075(4) no .
S2 C5 3.478(4) no .
S2 C10 3.516(5) no .
S3 C4 3.179(4) no .
N1 C6 3.131(6) no .
N1 C10 3.538(6) no .
C2 C5 3.233(6) no .
C3 C5 3.457(6) no .
C5 C8 2.787(7) no .
C6 C9 2.756(6) no .
C7 C10 2.750(6) no .
S3 C7 3.573(5) no 3_666
C4 C9 3.502(7) no 1_565
C5 C8 3.533(7) no 1_565
C7 S3 3.573(5) no 3_666
C8 C5 3.533(7) no 1_545
C9 C4 3.502(7) no 1_545
S2 H4B 2.7841 no .
S2 H10 3.1958 no .
S3 H4A 2.7180 no .
S3 H6 3.1386 no .
N1 H6 3.0197 no .
C2 H4A 3.2673 no .
C2 H4B 2.6552 no .
C3 H4A 2.5764 no .
C3 H4B 3.1939 no .
C3 H6 3.1651 no .
C4 H6 2.6598 no .
C4 H10 2.6584 no .
C5 H7 3.2333 no .
C5 H9 3.2403 no .
C6 H4A 2.7175 no .
C6 H4B 3.2876 no .
C6 H8 3.2422 no .
C6 H10 3.2252 no .
C7 H9 3.2205 no .
C8 H6 3.2382 no .
C8 H10 3.2320 no .
C9 H7 3.2194 no .
C10 H4A 3.1377 no .
C10 H4B 2.5432 no .
C10 H6 3.2264 no .
C10 H8 3.2370 no .
H4A H6 2.6502 no .
H4A H10 3.3377 no .
H4B H6 3.5718 no .
H4B H10 2.3360 no .
H6 H7 2.3028 no .
H7 H8 2.3158 no .
H8 H9 2.3129 no .
H9 H10 2.3024 no .
S1 H9 3.5082 no 4_554
S1 H10 3.1425 no 4_554
S2 H4A 3.5817 no 1_545
S2 H4B 3.2563 no 1_545
S2 H4B 3.0906 no 2_746
S2 H10 3.0094 no 2_746
S3 H6 3.5297 no 1_565
S3 H6 3.3138 no 3_666
S3 H7 3.1872 no 3_656
S3 H7 3.0597 no 3_666
S3 H9 3.2523 no 4_554
C3 H7 3.5171 no 3_656
C5 H4A 3.0323 no 1_545
C5 H8 3.5206 no 1_565
C6 H4A 3.0295 no 1_545
C6 H8 3.5108 no 1_565
C7 H4A 2.9849 no 1_545
C7 H6 3.4802 no 3_656
C7 H8 3.4213 no 2_656
C8 H4A 2.9612 no 1_545
C8 H8 2.8867 no 2_656
C9 H4A 2.9664 no 1_545
C9 H4B 3.3816 no 1_545
C9 H8 3.1179 no 2_656
C10 H4A 3.0013 no 1_545
C10 H4B 3.4069 no 1_545
H4A S2 3.5817 no 1_565
H4A C5 3.0323 no 1_565
H4A C6 3.0295 no 1_565
H4A C7 2.9849 no 1_565
H4A C8 2.9612 no 1_565
H4A C9 2.9664 no 1_565
H4A C10 3.0013 no 1_565
H4A H6 3.5775 no 1_565
H4A H7 3.5054 no 1_565
H4A H8 3.4710 no 1_565
H4A H9 3.4830 no 1_565
H4A H10 3.5335 no 1_565
H4B S2 3.2563 no 1_565
H4B S2 3.0906 no 2_756
H4B C9 3.3816 no 1_565
H4B C10 3.4069 no 1_565
H4B H9 3.5331 no 1_565
H4B H10 3.5746 no 1_565
H6 S3 3.5297 no 1_545
H6 S3 3.3138 no 3_666
H6 C7 3.4802 no 3_656
H6 H4A 3.5775 no 1_545
H6 H6 3.2984 no 3_656
H6 H7 2.7954 no 3_656
H7 S3 3.1872 no 3_656
H7 S3 3.0597 no 3_666
H7 C3 3.5171 no 3_656
H7 H4A 3.5054 no 1_545
H7 H6 2.7954 no 3_656
H8 C5 3.5206 no 1_545
H8 C6 3.5108 no 1_545
H8 C7 3.4213 no 2_646
H8 C8 2.8867 no 2_646
H8 C9 3.1179 no 2_646
H8 H4A 3.4710 no 1_545
H8 H8 2.9284 no 2_646
H8 H8 2.9284 no 2_656
H8 H9 3.2932 no 2_646
H9 S1 3.5082 no 4_555
H9 S3 3.2523 no 4_555
H9 H4A 3.4830 no 1_545
H9 H4B 3.5331 no 1_545
H9 H8 3.2932 no 2_656
H10 S1 3.1425 no 4_555
H10 S2 3.0094 no 2_756
H10 H4A 3.5335 no 1_545
H10 H4B 3.5746 no 1_545

loop_
_geom_torsion_atom_site_label_1
_geom_torsion_atom_site_label_2
_geom_torsion_atom_site_label_3
_geom_torsion_atom_site_label_4
_geom_torsion
_geom_torsion_publ_flag
_geom_torsion_site_symmetry_1
_geom_torsion_site_symmetry_3
_geom_torsion_site_symmetry_4
C1 S1 C3 S3 179.3(3) no . . .
C1 S1 C3 N1 -0.8(3) no . . .
C3 S1 C1 C1 -179.1(3) no . . 3_756
C3 S1 C1 C2 -0.5(3) no . . .
C2 N1 C3 S1 2.0(4) no . . .
C2 N1 C3 S3 -178.1(3) no . . .
C3 N1 C2 S2 176.9(3) no . . .
C3 N1 C2 C1 -2.3(4) no . . .
C2 N1 C4 C5 -77.8(4) no . . .
C4 N1 C2 S2 -2.2(5) no . . .
C4 N1 C2 C1 178.6(3) no . . .
C3 N1 C4 C5 103.2(4) no . . .
C4 N1 C3 S1 -178.9(3) no . . .
C4 N1 C3 S3 1.0(6) no . . .
S1 C1 C1 S1 180(2) no . 3_756 3_756
S1 C1 C1 C2 -1.5(6) no . 3_756 3_756
S1 C1 C2 S2 -177.6(3) no . . .
S1 C1 C2 N1 1.6(4) no . . .
C1 C1 C2 S2 1.1(6) no 3_756 . .
C1 C1 C2 N1 -179.7(3) no 3_756 . .
C2 C1 C1 S1 1.5(6) no . 3_756 3_756
C2 C1 C1 C2 -180(4) no . 3_756 3_756
N1 C4 C5 C6 -66.8(5) no . . .
N1 C4 C5 C10 115.9(4) no . . .
C4 C5 C6 C7 -178.7(4) no . . .
C4 C5 C10 C9 178.3(4) no . . .
C6 C5 C10 C9 1.0(6) no . . .
C10 C5 C6 C7 -1.4(6) no . . .
C5 C6 C7 C8 0.9(7) no . . .
C6 C7 C8 C9 0.0(7) no . . .
C7 C8 C9 C10 -0.4(8) no . . .
C8 C9 C10 C5 -0.1(7) no . . .
